data_7242891
loop_
_publ_author_name
'Fiore, Cecilia'
'Shemchuk, Oleksii'
'Grepioni, Fabrizia'
'Turner, Raymond J.'
'Braga, Dario'

_publ_section_title
;
 Proflavine and zinc chloride &#x201C;team chemistry&#x201D;: combining
 antibacterial agents via solid-state interaction
;
_journal_issue 25
_journal_name_full CrystEngComm
_journal_page_first 4494
_journal_page_last 4499
_journal_paper_doi 10.1039/D1CE00612F
_journal_volume 23
_journal_year 2021
_chemical_formula_moiety 'Cl, 2(H2 O), C13 H12 N3'
_chemical_formula_sum 'C13 H16 Cl N3 O2'
_chemical_formula_weight 281.74
_space_group_crystal_system triclinic
_space_group_IT_number 2
_space_group_name_Hall '-P 1'
_space_group_name_H-M_alt 'P -1'
_atom_sites_solution_hydrogens mixed
_atom_sites_solution_primary dual
_audit_creation_date 2021-03-01
_audit_creation_method
;
Olex2 1.3
(compiled 2020.11.12 svn.r5f609507 for OlexSys, GUI svn.r6272)
;
_audit_update_record
;
2021-05-03 deposited with the CCDC.	2021-05-20 downloaded from the CCDC.
;
_cell_angle_alpha 89.941(6)
_cell_angle_beta 77.478(5)
_cell_angle_gamma 75.976(6)
_cell_formula_units_Z 4
_cell_length_a 7.5170(5)
_cell_length_b 12.5737(10)
_cell_length_c 15.5867(10)
_cell_measurement_reflns_used 1644
_cell_measurement_temperature 293(2)
_cell_measurement_theta_max 22.6030
_cell_measurement_theta_min 3.4310
_cell_volume 1393.23(18)
_computing_cell_refinement 'CrysAlisPro 1.171.40.69a (Rigaku OD, 2020)'
_computing_data_collection 'CrysAlisPro 1.171.40.69a (Rigaku OD, 2020)'
_computing_data_reduction 'CrysAlisPro 1.171.40.69a (Rigaku OD, 2020)'
_computing_molecular_graphics 'Olex2 1.3 (Dolomanov et al., 2009)'
_computing_publication_material 'Olex2 1.3 (Dolomanov et al., 2009)'
_computing_structure_refinement 'SHELXL 2016/6 (Sheldrick, 2015)'
_computing_structure_solution 'SHELXT  (Sheldrick, 2015)'
_diffrn_ambient_temperature 293(2)
_diffrn_detector 'CCD plate'
_diffrn_detector_area_resol_mean 16.1340
_diffrn_detector_type Sapphire3
_diffrn_measured_fraction_theta_full 0.998
_diffrn_measured_fraction_theta_max 0.998
_diffrn_measurement_details
;
List of Runs (angles in degrees, time in seconds):

  # Type    Start    End  Width  t~exp~   \w     \q     \k     \f   Frames
#--------------------------------------------------------------------------
  1  \w    -84.00   6.00   1.00  255.00    --  -16.28 -38.00  60.00   90
  2  \w    -39.00  36.00   1.00  255.00    --  -16.28  38.00 -90.00   75
  3  \w      6.00  52.00   1.00  255.00    --  -16.28  57.00   0.00   46
  4  \w    -85.00 -54.00   1.00  255.00    --  -16.28 -57.00-150.00   31
  5  \w    -16.00  58.00   1.00  255.00    --   17.77 -99.00 -30.00   74
  6  \w    -11.00  34.00   1.00  255.00    --   17.77  77.00  90.00   45
  7  \w     -3.00  22.00   1.00  255.00    --   17.77  77.00-150.00   25
;
_diffrn_measurement_device 'four-circle diffractometer'
_diffrn_measurement_device_type 'Xcalibur, Sapphire3'
_diffrn_measurement_method '\w scans'
_diffrn_orient_matrix_type 'CrysAlisPro convention (1999,Acta A55,543-557)'
_diffrn_orient_matrix_UB_11 -0.0139598000
_diffrn_orient_matrix_UB_12 0.0578761000
_diffrn_orient_matrix_UB_13 0.0017086000
_diffrn_orient_matrix_UB_21 -0.0340587000
_diffrn_orient_matrix_UB_22 0.0018598000
_diffrn_orient_matrix_UB_23 0.0462614000
_diffrn_orient_matrix_UB_31 0.0927374000
_diffrn_orient_matrix_UB_32 -0.0061423000
_diffrn_orient_matrix_UB_33 0.0060353000
_diffrn_radiation_monochromator graphite
_diffrn_radiation_probe x-ray
_diffrn_radiation_type 'Mo K\a'
_diffrn_radiation_wavelength 0.71073
_diffrn_reflns_av_R_equivalents 0.0458
_diffrn_reflns_av_unetI/netI 0.1037
_diffrn_reflns_Laue_measured_fraction_full 0.998
_diffrn_reflns_Laue_measured_fraction_max 0.998
_diffrn_reflns_limit_h_max 8
_diffrn_reflns_limit_h_min -8
_diffrn_reflns_limit_k_max 14
_diffrn_reflns_limit_k_min -14
_diffrn_reflns_limit_l_max 16
_diffrn_reflns_limit_l_min -18
_diffrn_reflns_number 9921
_diffrn_reflns_point_group_measured_fraction_full 0.998
_diffrn_reflns_point_group_measured_fraction_max 0.998
_diffrn_reflns_theta_full 24.998
_diffrn_reflns_theta_max 24.998
_diffrn_reflns_theta_min 3.237
_diffrn_source 'fine-focus sealed X-ray tube'
_diffrn_source_type 'Enhance (Mo) X-ray Source'
_exptl_absorpt_coefficient_mu 0.276
_exptl_absorpt_correction_T_max 1.00000
_exptl_absorpt_correction_T_min 0.93431
_exptl_absorpt_correction_type multi-scan
_exptl_absorpt_process_details
;
CrysAlisPro 1.171.40.69a (Rigaku Oxford Diffraction, 2020)
Empirical absorption correction using spherical harmonics,
 implemented in SCALE3 ABSPACK scaling algorithm.
;
_exptl_crystal_colour yellow
_exptl_crystal_colour_primary yellow
_exptl_crystal_density_diffrn 1.343
_exptl_crystal_description plate
_exptl_crystal_F_000 592
_exptl_crystal_size_max 0.15
_exptl_crystal_size_mid 0.13
_exptl_crystal_size_min 0.05
_refine_diff_density_max 0.177
_refine_diff_density_min -0.177
_refine_diff_density_rms 0.042
_refine_ls_extinction_method none
_refine_ls_goodness_of_fit_ref 0.975
_refine_ls_hydrogen_treatment constr
_refine_ls_matrix_type full
_refine_ls_number_parameters 357
_refine_ls_number_reflns 4882
_refine_ls_number_restraints 0
_refine_ls_restrained_S_all 0.975
_refine_ls_R_factor_all 0.1650
_refine_ls_R_factor_gt 0.0617
_refine_ls_shift/su_max 0.000
_refine_ls_shift/su_mean 0.000
_refine_ls_structure_factor_coef Fsqd
_refine_ls_weighting_details 'w=1/[\s^2^(Fo^2^)+(0.0302P)^2^] where P=(Fo^2^+2Fc^2^)/3'
_refine_ls_weighting_scheme calc
_refine_ls_wR_factor_gt 0.0943
_refine_ls_wR_factor_ref 0.1278
_reflns_Friedel_coverage 0.000
_reflns_number_gt 2209
_reflns_number_total 4882
_reflns_threshold_expression 'I > 2\s(I)'
_cod_data_source_file d1ce00612f2.cif
_cod_data_source_block pf_zncl2_batch2-1_test_r1
_cod_depositor_comments 'Adding full bibliography for 7242890--7242893.cif.'
_cod_database_code 7242891
_shelx_shelxl_version_number 2016/6
_shelx_space_group_comment
;
The symmetry employed for this shelxl refinement is uniquely defined
by the following loop, which should always be used as a source of
symmetry information in preference to the above space-group names.
They are only intended as comments.
;
_shelx_estimated_absorpt_t_max 0.986
_shelx_estimated_absorpt_t_min 0.960
_reflns_odcompleteness_completeness 99.74
_reflns_odcompleteness_iscentric 1
_reflns_odcompleteness_theta 26.32
_olex2_refinement_description
;
1. Fixed Uiso
 At 1.2 times of:
  All C(H) groups, All N(H) groups, All N(H,H) groups
 At 1.5 times of:
  All O(H,H) groups
2.a Free rotating group:
 O003(H00J,H00K), O005(H00O,H00Q), O007(H00R,H00T), O008(H00X,H00)
2.b Rotating group:
 N009(H00E,H00G), N00B(H00C,H00D)
2.c Aromatic/amide H refined with riding coordinates:
 N004(H004), N006(H006), C00F(H00F), C00L(H00L), C00M(H00M), C00N(H00N),
 C00P(H00P), C00S(H00S), C00U(H00U), C00V(H00V), C00W(H00W), C00Y(H00Y),
 C00Z(H00Z), C010(H010), C011(H011), C012(H012)
2.d X=CH2 refined with riding coordinates:
 N00A(H00A,H00B), N00J(H00H,H00I)
;
_olex2_submission_special_instructions 'No special instructions were received'
_oxdiff_exptl_absorpt_empirical_details
;
Empirical correction (ABSPACK) includes:
- Absorption correction using spherical harmonics
- Frame scaling
;
_oxdiff_exptl_absorpt_empirical_full_max 1.073
_oxdiff_exptl_absorpt_empirical_full_min 0.934

loop_
_space_group_symop_operation_xyz
'x, y, z'
'-x, -y, -z'

loop_
_atom_site_label
_atom_site_type_symbol
_atom_site_fract_x
_atom_site_fract_y
_atom_site_fract_z
_atom_site_U_iso_or_equiv
_atom_site_adp_type
_atom_site_occupancy
_atom_site_site_symmetry_order
_atom_site_calc_flag
_atom_site_refinement_flags_posn
_atom_site_refinement_flags_adp
_atom_site_refinement_flags_occupancy
_atom_site_disorder_assembly
_atom_site_disorder_group
Cl01 Cl -0.06223(14) 0.90796(8) 0.26323(7) 0.0772(4) Uani 1 1 d . . . . .
Cl02 Cl 0.57875(14) 0.60448(8) 0.19706(7) 0.0803(4) Uani 1 1 d . . . . .
O003 O 0.1529(4) 0.6629(2) 0.2771(2) 0.0755(8) Uani 1 1 d G . . . .
H00J H 0.103625 0.731244 0.276396 0.113 Uiso 1 1 d G U . . .
H00K H 0.268996 0.655786 0.254317 0.113 Uiso 1 1 d G U . . .
N004 N 0.1636(4) -0.0504(3) 0.06949(19) 0.0538(8) Uani 1 1 d . . . . .
H004 H 0.101311 -0.062945 0.119993 0.065 Uiso 1 1 calc R U . . .
O005 O 0.0210(4) 0.5547(2) 0.1546(2) 0.0826(9) Uani 1 1 d G . . . .
H00O H 0.054565 0.585085 0.194980 0.124 Uiso 1 1 d G U . . .
H00Q H -0.098530 0.573509 0.168336 0.124 Uiso 1 1 d G U . . .
N006 N 0.2118(4) 0.5905(3) 0.4450(2) 0.0654(9) Uani 1 1 d . . . . .
H006 H 0.185813 0.615868 0.396724 0.078 Uiso 1 1 calc R U . . .
O007 O 0.2331(4) 0.0005(2) 0.3470(2) 0.0936(10) Uani 1 1 d G . . . .
H00R H 0.149606 -0.015433 0.323951 0.140 Uiso 1 1 d G U . . .
H00T H 0.339852 -0.041685 0.324120 0.140 Uiso 1 1 d G U . . .
O008 O 0.5520(4) -0.1586(2) 0.2805(2) 0.0986(10) Uani 1 1 d G . . . .
H00X H 0.660087 -0.146305 0.275186 0.148 Uiso 1 1 d G U . . .
H00 H 0.574351 -0.224412 0.260205 0.148 Uiso 1 1 d G U . . .
N009 N 0.2273(4) 0.2333(3) 0.3356(3) 0.0828(11) Uani 1 1 d . . . . .
H00E H 0.199419 0.175101 0.358034 0.099 Uiso 1 1 d R U . . .
H00G H 0.141861 0.265501 0.308653 0.099 Uiso 1 1 d R U . . .
N00A N 0.2636(4) -0.4264(3) -0.0206(2) 0.0808(11) Uani 1 1 d . . . . .
H00A H 0.200289 -0.439672 0.029460 0.097 Uiso 1 1 calc R U . . .
H00B H 0.311955 -0.478183 -0.061013 0.097 Uiso 1 1 calc R U . . .
N00B N 0.0542(4) 0.3211(3) 0.1756(2) 0.0747(10) Uani 1 1 d . . . . .
H00C H 0.039516 0.383639 0.152103 0.090 Uiso 1 1 d R U . . .
H00D H -0.052839 0.314133 0.205099 0.090 Uiso 1 1 d R U . . .
C00C C 0.3367(5) -0.1146(4) -0.0758(3) 0.0545(10) Uani 1 1 d . . . . .
C00D C 0.1821(5) 0.0539(3) 0.0570(3) 0.0514(10) Uani 1 1 d . . . . .
C00E C 0.2354(5) -0.1366(3) 0.0087(3) 0.0508(10) Uani 1 1 d . . . . .
C00F C 0.2121(5) -0.2398(3) 0.0274(3) 0.0572(11) Uani 1 1 d . . . . .
H00F H 0.145575 -0.251979 0.082587 0.069 Uiso 1 1 calc R U . . .
C00G C 0.2828(5) 0.0757(3) -0.0265(3) 0.0517(10) Uani 1 1 d . . . . .
C00H C 0.1247(5) 0.2388(3) 0.1087(3) 0.0574(11) Uani 1 1 d . . . . .
C00I C 0.2314(5) 0.6639(4) 0.5059(3) 0.0625(12) Uani 1 1 d . . . . .
N00J N 0.2200(5) 0.9509(3) 0.5356(3) 0.0960(13) Uani 1 1 d . . . . .
H00H H 0.197510 0.975939 0.486608 0.115 Uiso 1 1 calc R U . . .
H00I H 0.234321 0.994109 0.574894 0.115 Uiso 1 1 calc R U . . .
C00K C 0.2869(5) -0.3256(4) -0.0354(3) 0.0594(11) Uani 1 1 d . . . . .
C00L C 0.1049(5) 0.1348(3) 0.1234(3) 0.0549(10) Uani 1 1 d . . . . .
H00L H 0.039966 0.118749 0.177717 0.066 Uiso 1 1 calc R U . . .
C00M C 0.2113(5) 0.4136(4) 0.3894(3) 0.0647(12) Uani 1 1 d . . . . .
H00M H 0.184592 0.442860 0.337496 0.078 Uiso 1 1 calc R U . . .
C00N C 0.3557(5) -0.0095(3) -0.0904(3) 0.0585(11) Uani 1 1 d . . . . .
H00N H 0.420058 0.004891 -0.145463 0.070 Uiso 1 1 calc R U . . .
C00O C 0.2738(5) 0.6209(5) 0.5849(3) 0.0701(13) Uani 1 1 d . . . . .
C00P C 0.4135(5) -0.2048(4) -0.1386(3) 0.0660(12) Uani 1 1 d . . . . .
H00P H 0.480804 -0.193836 -0.193996 0.079 Uiso 1 1 calc R U . . .
C00Q C 0.2320(5) 0.3032(4) 0.4011(3) 0.0675(12) Uani 1 1 d . . . . .
C00R C 0.2303(5) 0.4813(4) 0.4553(3) 0.0627(12) Uani 1 1 d . . . . .
C00S C 0.3021(5) 0.1838(3) -0.0385(3) 0.0640(12) Uani 1 1 d . . . . .
H00S H 0.367806 0.200732 -0.092304 0.077 Uiso 1 1 calc R U . . .
C00T C 0.2704(5) 0.4398(4) 0.5355(3) 0.0689(13) Uani 1 1 d . . . . .
C00U C 0.2920(5) 0.5110(5) 0.5980(3) 0.0768(14) Uani 1 1 d . . . . .
H00U H 0.319644 0.483698 0.650327 0.092 Uiso 1 1 calc R U . . .
C00V C 0.2275(5) 0.2631(3) 0.0263(3) 0.0639(12) Uani 1 1 d . . . . .
H00V H 0.243044 0.333657 0.017068 0.077 Uiso 1 1 calc R U . . .
C00W C 0.3913(5) -0.3053(4) -0.1198(3) 0.0649(12) Uani 1 1 d . . . . .
H00W H 0.444309 -0.362908 -0.162070 0.078 Uiso 1 1 calc R U . . .
C00X C 0.2327(6) 0.8446(5) 0.5506(3) 0.0754(14) Uani 1 1 d . . . . .
C00Y C 0.2103(5) 0.7731(4) 0.4885(3) 0.0695(12) Uani 1 1 d . . . . .
H00Y H 0.181403 0.798429 0.435878 0.083 Uiso 1 1 calc R U . . .
C00Z C 0.2973(5) 0.6971(5) 0.6465(3) 0.0813(15) Uani 1 1 d . . . . .
H00Z H 0.328414 0.672521 0.698900 0.098 Uiso 1 1 calc R U . . .
C010 C 0.2703(5) 0.2595(4) 0.4820(3) 0.0786(14) Uani 1 1 d . . . . .
H010 H 0.282820 0.185043 0.490570 0.094 Uiso 1 1 calc R U . . .
C011 C 0.2880(5) 0.3257(5) 0.5456(3) 0.0820(15) Uani 1 1 d . . . . .
H011 H 0.312590 0.295975 0.597681 0.098 Uiso 1 1 calc R U . . .
C012 C 0.2752(6) 0.8035(5) 0.6302(3) 0.0837(15) Uani 1 1 d . . . . .
H012 H 0.288154 0.851631 0.672375 0.100 Uiso 1 1 calc R U . . .

loop_
_atom_site_aniso_label
_atom_site_aniso_U_11
_atom_site_aniso_U_22
_atom_site_aniso_U_33
_atom_site_aniso_U_23
_atom_site_aniso_U_13
_atom_site_aniso_U_12
Cl01 0.0853(8) 0.0864(8) 0.0573(8) 0.0053(6) -0.0055(6) -0.0258(7)
Cl02 0.0815(8) 0.0855(8) 0.0674(9) 0.0021(7) -0.0055(6) -0.0181(6)
O003 0.0791(19) 0.084(2) 0.062(2) 0.0151(18) -0.0134(18) -0.0195(16)
N004 0.059(2) 0.066(2) 0.033(2) 0.0073(18) -0.0021(16) -0.0158(18)
O005 0.0829(19) 0.080(2) 0.082(3) -0.0023(17) -0.0099(17) -0.0217(19)
N006 0.053(2) 0.095(3) 0.043(3) 0.022(2) -0.0087(17) -0.011(2)
O007 0.091(2) 0.090(2) 0.096(3) -0.0048(19) -0.024(2) -0.014(2)
O008 0.082(2) 0.098(3) 0.108(3) -0.011(2) -0.003(2) -0.0242(18)
N009 0.067(2) 0.087(3) 0.087(3) 0.025(2) -0.009(2) -0.014(2)
N00A 0.108(3) 0.066(3) 0.060(3) -0.003(2) -0.003(2) -0.019(2)
N00B 0.080(2) 0.069(2) 0.071(3) 0.011(2) -0.008(2) -0.019(2)
C00C 0.055(3) 0.072(3) 0.036(3) 0.008(2) -0.011(2) -0.014(2)
C00D 0.054(2) 0.056(3) 0.047(3) 0.011(2) -0.014(2) -0.016(2)
C00E 0.051(2) 0.063(3) 0.038(3) 0.006(2) -0.011(2) -0.011(2)
C00F 0.064(3) 0.062(3) 0.043(3) 0.007(2) -0.008(2) -0.015(2)
C00G 0.056(2) 0.064(3) 0.037(3) 0.013(2) -0.013(2) -0.017(2)
C00H 0.061(3) 0.062(3) 0.048(3) 0.005(2) -0.015(2) -0.012(2)
C00I 0.044(2) 0.098(4) 0.038(3) 0.005(3) -0.002(2) -0.011(3)
N00J 0.103(3) 0.117(3) 0.068(3) -0.010(3) -0.017(2) -0.029(3)
C00K 0.065(3) 0.064(3) 0.050(3) 0.003(3) -0.016(2) -0.013(2)
C00L 0.062(3) 0.059(3) 0.042(3) 0.012(2) -0.006(2) -0.016(2)
C00M 0.052(2) 0.078(3) 0.060(4) 0.028(3) -0.010(2) -0.012(2)
C00N 0.055(2) 0.083(3) 0.039(3) 0.016(2) -0.011(2) -0.019(2)
C00O 0.043(2) 0.116(4) 0.043(3) 0.024(3) -0.003(2) -0.008(3)
C00P 0.065(3) 0.091(3) 0.040(3) 0.004(3) -0.009(2) -0.019(3)
C00Q 0.045(2) 0.092(4) 0.056(4) 0.012(3) 0.002(2) -0.011(3)
C00R 0.041(2) 0.095(4) 0.048(3) 0.019(3) -0.007(2) -0.012(2)
C00S 0.070(3) 0.080(3) 0.046(3) 0.020(3) -0.014(2) -0.025(3)
C00T 0.045(2) 0.101(4) 0.050(4) 0.032(3) -0.004(2) -0.004(3)
C00U 0.047(3) 0.137(5) 0.038(3) 0.026(3) -0.007(2) -0.010(3)
C00V 0.070(3) 0.072(3) 0.055(3) 0.020(3) -0.018(2) -0.026(2)
C00W 0.068(3) 0.081(3) 0.043(3) -0.003(3) -0.012(2) -0.013(3)
C00X 0.060(3) 0.116(4) 0.045(4) 0.002(3) -0.002(2) -0.020(3)
C00Y 0.054(3) 0.096(4) 0.053(3) 0.010(3) -0.007(2) -0.012(3)
C00Z 0.056(3) 0.149(5) 0.038(3) 0.008(4) -0.010(2) -0.022(3)
C010 0.058(3) 0.099(4) 0.071(4) 0.041(3) -0.006(3) -0.012(3)
C011 0.053(3) 0.127(5) 0.055(4) 0.037(3) -0.005(2) -0.009(3)
C012 0.059(3) 0.136(5) 0.048(4) -0.004(3) -0.002(2) -0.016(3)

loop_
_atom_type_symbol
_atom_type_description
_atom_type_scat_dispersion_real
_atom_type_scat_dispersion_imag
_atom_type_scat_source
C C 0.0033 0.0016 'International Tables Vol C Tables 4.2.6.8 and 6.1.1.4'
H H 0.0000 0.0000 'International Tables Vol C Tables 4.2.6.8 and 6.1.1.4'
Cl Cl 0.1484 0.1585 'International Tables Vol C Tables 4.2.6.8 and 6.1.1.4'
N N 0.0061 0.0033 'International Tables Vol C Tables 4.2.6.8 and 6.1.1.4'
O O 0.0106 0.0060 'International Tables Vol C Tables 4.2.6.8 and 6.1.1.4'

loop_
_geom_angle_atom_site_label_1
_geom_angle_atom_site_label_2
_geom_angle_atom_site_label_3
_geom_angle
_geom_angle_site_symmetry_1
_geom_angle_site_symmetry_3
_geom_angle_publ_flag
H00J O003 H00K 104.5 . . ?
C00D N004 H004 117.2 . . ?
C00D N004 C00E 125.5(3) . . ?
C00E N004 H004 117.2 . . ?
H00O O005 H00Q 104.5 . . ?
C00I N006 H006 117.4 . . ?
C00R N006 H006 117.4 . . ?
C00R N006 C00I 125.2(4) . . ?
H00R O007 H00T 109.5 . . ?
H00X O008 H00 104.5 . . ?
H00E N009 H00G 109.2 . . ?
C00Q N009 H00E 109.3 . . ?
C00Q N009 H00G 108.6 . . ?
H00A N00A H00B 120.0 . . ?
C00K N00A H00A 120.0 . . ?
C00K N00A H00B 120.0 . . ?
H00C N00B H00D 109.4 . . ?
C00H N00B H00C 108.5 . . ?
C00H N00B H00D 109.0 . . ?
C00N C00C C00E 118.7(4) . . ?
C00N C00C C00P 124.5(4) . . ?
C00P C00C C00E 116.8(4) . . ?
N004 C00D C00G 117.6(4) . . ?
N004 C00D C00L 120.7(4) . . ?
C00L C00D C00G 121.6(4) . . ?
N004 C00E C00C 116.9(4) . . ?
N004 C00E C00F 121.7(4) . . ?
C00F C00E C00C 121.4(4) . . ?
C00E C00F H00F 119.8 . . ?
C00E C00F C00K 120.4(4) . . ?
C00K C00F H00F 119.8 . . ?
C00N C00G C00D 118.5(4) . . ?
C00N C00G C00S 124.4(4) . . ?
C00S C00G C00D 117.1(4) . . ?
N00B C00H C00V 118.9(4) . . ?
C00L C00H N00B 120.6(4) . . ?
C00L C00H C00V 120.4(4) . . ?
N006 C00I C00O 116.7(5) . . ?
C00Y C00I N006 120.3(4) . . ?
C00Y C00I C00O 123.0(5) . . ?
H00H N00J H00I 120.0 . . ?
C00X N00J H00H 120.0 . . ?
C00X N00J H00I 120.0 . . ?
N00A C00K C00F 122.2(4) . . ?
N00A C00K C00W 118.9(4) . . ?
C00F C00K C00W 118.9(4) . . ?
C00D C00L H00L 120.3 . . ?
C00H C00L C00D 119.4(4) . . ?
C00H C00L H00L 120.3 . . ?
C00Q C00M H00M 120.1 . . ?
C00Q C00M C00R 119.8(4) . . ?
C00R C00M H00M 120.1 . . ?
C00C C00N C00G 122.7(4) . . ?
C00C C00N H00N 118.6 . . ?
C00G C00N H00N 118.6 . . ?
C00I C00O C00Z 116.1(5) . . ?
C00U C00O C00I 119.9(5) . . ?
C00U C00O C00Z 124.0(5) . . ?
C00C C00P H00P 119.3 . . ?
C00W C00P C00C 121.5(4) . . ?
C00W C00P H00P 119.3 . . ?
N009 C00Q C00M 121.3(5) . . ?
N009 C00Q C010 119.0(5) . . ?
C00M C00Q C010 119.6(4) . . ?
N006 C00R C00M 120.9(4) . . ?
N006 C00R C00T 117.4(5) . . ?
C00M C00R C00T 121.7(5) . . ?
C00G C00S H00S 119.2 . . ?
C00V C00S C00G 121.5(4) . . ?
C00V C00S H00S 119.2 . . ?
C00R C00T C011 116.8(5) . . ?
C00U C00T C00R 119.0(5) . . ?
C00U C00T C011 124.2(5) . . ?
C00O C00U C00T 121.9(5) . . ?
C00O C00U H00U 119.1 . . ?
C00T C00U H00U 119.1 . . ?
C00H C00V H00V 120.0 . . ?
C00S C00V C00H 120.0(4) . . ?
C00S C00V H00V 120.0 . . ?
C00K C00W H00W 119.5 . . ?
C00P C00W C00K 121.1(4) . . ?
C00P C00W H00W 119.5 . . ?
N00J C00X C00Y 121.3(5) . . ?
N00J C00X C012 119.6(5) . . ?
C00Y C00X C012 119.0(5) . . ?
C00I C00Y C00X 119.0(5) . . ?
C00I C00Y H00Y 120.5 . . ?
C00X C00Y H00Y 120.5 . . ?
C00O C00Z H00Z 119.5 . . ?
C012 C00Z C00O 121.1(5) . . ?
C012 C00Z H00Z 119.5 . . ?
C00Q C010 H010 119.9 . . ?
C011 C010 C00Q 120.2(5) . . ?
C011 C010 H010 119.9 . . ?
C00T C011 H011 119.0 . . ?
C010 C011 C00T 122.0(5) . . ?
C010 C011 H011 119.0 . . ?
C00X C012 H012 119.1 . . ?
C00Z C012 C00X 121.7(5) . . ?
C00Z C012 H012 119.1 . . ?

loop_
_geom_bond_atom_site_label_1
_geom_bond_atom_site_label_2
_geom_bond_distance
_geom_bond_site_symmetry_2
_geom_bond_publ_flag
O003 H00J 0.8500 . ?
O003 H00K 0.8501 . ?
N004 H004 0.8600 . ?
N004 C00D 1.361(4) . ?
N004 C00E 1.364(4) . ?
O005 H00O 0.8500 . ?
O005 H00Q 0.8500 . ?
N006 H006 0.8600 . ?
N006 C00I 1.379(4) . ?
N006 C00R 1.360(5) . ?
O007 H00R 0.8500 . ?
O007 H00T 0.8499 . ?
O008 H00X 0.8501 . ?
O008 H00 0.8500 . ?
N009 H00E 0.8624 . ?
N009 H00G 0.8621 . ?
N009 C00Q 1.361(4) . ?
N00A H00A 0.8600 . ?
N00A H00B 0.8600 . ?
N00A C00K 1.334(4) . ?
N00B H00C 0.8598 . ?
N00B H00D 0.8604 . ?
N00B C00H 1.392(4) . ?
C00C C00E 1.435(5) . ?
C00C C00N 1.376(5) . ?
C00C C00P 1.421(5) . ?
C00D C00G 1.419(5) . ?
C00D C00L 1.378(4) . ?
C00E C00F 1.374(4) . ?
C00F H00F 0.9300 . ?
C00F C00K 1.381(5) . ?
C00G C00N 1.387(5) . ?
C00G C00S 1.409(5) . ?
C00H C00L 1.365(5) . ?
C00H C00V 1.423(5) . ?
C00I C00O 1.412(5) . ?
C00I C00Y 1.377(5) . ?
N00J H00H 0.8600 . ?
N00J H00I 0.8600 . ?
N00J C00X 1.341(5) . ?
C00K C00W 1.434(5) . ?
C00L H00L 0.9300 . ?
C00M H00M 0.9300 . ?
C00M C00Q 1.376(5) . ?
C00M C00R 1.386(5) . ?
C00N H00N 0.9300 . ?
C00O C00U 1.374(5) . ?
C00O C00Z 1.425(5) . ?
C00P H00P 0.9300 . ?
C00P C00W 1.338(5) . ?
C00Q C010 1.433(5) . ?
C00R C00T 1.418(5) . ?
C00S H00S 0.9300 . ?
C00S C00V 1.346(5) . ?
C00T C00U 1.385(5) . ?
C00T C011 1.420(5) . ?
C00U H00U 0.9300 . ?
C00V H00V 0.9300 . ?
C00W H00W 0.9300 . ?
C00X C00Y 1.386(5) . ?
C00X C012 1.414(6) . ?
C00Y H00Y 0.9300 . ?
C00Z H00Z 0.9300 . ?
C00Z C012 1.339(5) . ?
C010 H010 0.9300 . ?
C010 C011 1.344(5) . ?
C011 H011 0.9300 . ?
C012 H012 0.9300 . ?

loop_
_geom_torsion_atom_site_label_1
_geom_torsion_atom_site_label_2
_geom_torsion_atom_site_label_3
_geom_torsion_atom_site_label_4
_geom_torsion
_geom_torsion_site_symmetry_1
_geom_torsion_site_symmetry_2
_geom_torsion_site_symmetry_3
_geom_torsion_site_symmetry_4
_geom_torsion_publ_flag
N004 C00D C00G C00N 0.3(5) . . . . ?
N004 C00D C00G C00S -179.6(3) . . . . ?
N004 C00D C00L C00H -179.6(3) . . . . ?
N004 C00E C00F C00K -179.8(3) . . . . ?
N006 C00I C00O C00U -0.5(6) . . . . ?
N006 C00I C00O C00Z 178.8(3) . . . . ?
N006 C00I C00Y C00X -179.4(3) . . . . ?
N006 C00R C00T C00U -1.2(5) . . . . ?
N006 C00R C00T C011 179.6(3) . . . . ?
N009 C00Q C010 C011 175.6(4) . . . . ?
N00A C00K C00W C00P 178.0(3) . . . . ?
N00B C00H C00L C00D -177.6(3) . . . . ?
N00B C00H C00V C00S 177.9(3) . . . . ?
C00C C00E C00F C00K 0.2(5) . . . . ?
C00C C00P C00W C00K 0.6(6) . . . . ?
C00D N004 C00E C00C -0.9(5) . . . . ?
C00D N004 C00E C00F 179.1(3) . . . . ?
C00D C00G C00N C00C -1.0(5) . . . . ?
C00D C00G C00S C00V -0.3(5) . . . . ?
C00E N004 C00D C00G 0.7(5) . . . . ?
C00E N004 C00D C00L -179.4(3) . . . . ?
C00E C00C C00N C00G 0.7(5) . . . . ?
C00E C00C C00P C00W 0.4(5) . . . . ?
C00E C00F C00K N00A -178.4(3) . . . . ?
C00E C00F C00K C00W 0.9(5) . . . . ?
C00F C00K C00W C00P -1.3(6) . . . . ?
C00G C00D C00L C00H 0.3(5) . . . . ?
C00G C00S C00V C00H -0.7(6) . . . . ?
C00I N006 C00R C00M -178.8(3) . . . . ?
C00I N006 C00R C00T 0.9(5) . . . . ?
C00I C00O C00U C00T 0.1(6) . . . . ?
C00I C00O C00Z C012 1.6(6) . . . . ?
N00J C00X C00Y C00I 177.7(4) . . . . ?
N00J C00X C012 C00Z -177.1(4) . . . . ?
C00L C00D C00G C00N -179.6(3) . . . . ?
C00L C00D C00G C00S 0.5(5) . . . . ?
C00L C00H C00V C00S 1.5(6) . . . . ?
C00M C00Q C010 C011 -0.8(6) . . . . ?
C00M C00R C00T C00U 178.5(4) . . . . ?
C00M C00R C00T C011 -0.7(6) . . . . ?
C00N C00C C00E N004 0.2(5) . . . . ?
C00N C00C C00E C00F -179.8(3) . . . . ?
C00N C00C C00P C00W 179.3(4) . . . . ?
C00N C00G C00S C00V 179.8(3) . . . . ?
C00O C00I C00Y C00X 0.5(6) . . . . ?
C00O C00Z C012 C00X -1.7(7) . . . . ?
C00P C00C C00E N004 179.2(3) . . . . ?
C00P C00C C00E C00F -0.9(5) . . . . ?
C00P C00C C00N C00G -178.2(3) . . . . ?
C00Q C00M C00R N006 179.5(3) . . . . ?
C00Q C00M C00R C00T -0.2(6) . . . . ?
C00Q C010 C011 C00T -0.1(7) . . . . ?
C00R N006 C00I C00O -0.1(5) . . . . ?
C00R N006 C00I C00Y 179.8(4) . . . . ?
C00R C00M C00Q N009 -175.4(4) . . . . ?
C00R C00M C00Q C010 1.0(6) . . . . ?
C00R C00T C00U C00O 0.7(6) . . . . ?
C00R C00T C011 C010 0.9(6) . . . . ?
C00S C00G C00N C00C 178.9(3) . . . . ?
C00U C00O C00Z C012 -179.1(4) . . . . ?
C00U C00T C011 C010 -178.3(4) . . . . ?
C00V C00H C00L C00D -1.3(5) . . . . ?
C00Y C00I C00O C00U 179.7(4) . . . . ?
C00Y C00I C00O C00Z -1.0(6) . . . . ?
C00Y C00X C012 C00Z 1.1(7) . . . . ?
C00Z C00O C00U C00T -179.1(4) . . . . ?
C011 C00T C00U C00O 179.9(4) . . . . ?
C012 C00X C00Y C00I -0.5(6) . . . . ?
